data_7006348
loop_
_publ_author_name
'Shi, Jing-Min'
'Sun, You-Min'
'Liu, Zhe'
'Liu, Lian-Dong'
'Shi, Wei'
'Cheng, Peng'

_publ_section_title
;
 Synthesis, crystal structure, magnetic properties and theoretical
 studies on a one-dimensional polynuclear copper(II) complex
 [Cu2(mu1,3-SCN)2(mu'1,3-SCN)2(MPyO)2]n.
;
_journal_issue 2
_journal_name_full 'Dalton transactions (Cambridge, England : 2003)'
_journal_page_first 376
_journal_page_last 380
_journal_paper_doi 10.1039/b507723k
_journal_year 2006
_chemical_formula_sum 'C16 H14 Cu2 N6 O2 S4'
_chemical_formula_weight 577.65
_chemical_name_systematic
;
?
;
_space_group_IT_number 14
_symmetry_cell_setting monoclinic
_symmetry_space_group_name_Hall '-P 2yn'
_symmetry_space_group_name_H-M 'P 1 21/n 1'
_atom_sites_solution_hydrogens geom
_atom_sites_solution_primary direct
_atom_sites_solution_secondary difmap
_audit_creation_method SHELXL-97
_cell_angle_alpha 90.00
_cell_angle_beta 103.621(8)
_cell_angle_gamma 90.00
_cell_formula_units_Z 2
_cell_length_a 5.624(4)
_cell_length_b 17.691(11)
_cell_length_c 11.076(7)
_cell_measurement_reflns_used 1277
_cell_measurement_temperature 298(2)
_cell_measurement_theta_max 24.617
_cell_measurement_theta_min 2.2145
_cell_volume 1071.0(12)
_computing_cell_refinement SMART
_computing_data_collection 'SMART(Bruker, 1997)'
_computing_data_reduction 'SAINT(Bruker, 1997)'
_computing_molecular_graphics 'SHELXTL(Bruker, 2001)'
_computing_publication_material SHELXTL
_computing_structure_refinement 'SHELXL-97 (Sheldrick, 1997)'
_computing_structure_solution 'SHELXS-97 (Sheldrick, 1990)'
_diffrn_ambient_temperature 298(2)
_diffrn_measured_fraction_theta_full 0.997
_diffrn_measured_fraction_theta_max 0.997
_diffrn_measurement_device_type 'CCD area detector'
_diffrn_measurement_method '/f and /w scans'
_diffrn_radiation_monochromator graphite
_diffrn_radiation_source 'fine-focus sealed tube'
_diffrn_radiation_type MoK\a
_diffrn_radiation_wavelength 0.71073
_diffrn_reflns_av_R_equivalents 0.0492
_diffrn_reflns_av_sigmaI/netI 0.0603
_diffrn_reflns_limit_h_max 6
_diffrn_reflns_limit_h_min -6
_diffrn_reflns_limit_k_max 13
_diffrn_reflns_limit_k_min -21
_diffrn_reflns_limit_l_max 13
_diffrn_reflns_limit_l_min -13
_diffrn_reflns_number 5763
_diffrn_reflns_theta_full 26.00
_diffrn_reflns_theta_max 26.00
_diffrn_reflns_theta_min 2.21
_exptl_absorpt_coefficient_mu 2.402
_exptl_absorpt_correction_T_max 0.8311
_exptl_absorpt_correction_T_min 0.7146
_exptl_absorpt_correction_type multi-scan
_exptl_absorpt_process_details 'sadabs (Sheldrick, 1996)'
_exptl_crystal_colour brown
_exptl_crystal_density_diffrn 1.791
_exptl_crystal_density_method 'not measured'
_exptl_crystal_description rhombohedron
_exptl_crystal_F_000 580
_exptl_crystal_size_max 0.15
_exptl_crystal_size_mid 0.11
_exptl_crystal_size_min 0.08
_refine_diff_density_max 0.434
_refine_diff_density_min -0.415
_refine_diff_density_rms 0.099
_refine_ls_extinction_method none
_refine_ls_goodness_of_fit_ref 1.035
_refine_ls_hydrogen_treatment constr
_refine_ls_matrix_type full
_refine_ls_number_parameters 137
_refine_ls_number_reflns 2087
_refine_ls_number_restraints 0
_refine_ls_restrained_S_all 1.035
_refine_ls_R_factor_all 0.0606
_refine_ls_R_factor_gt 0.0464
_refine_ls_shift/su_max 0.000
_refine_ls_shift/su_mean 0.000
_refine_ls_structure_factor_coef Fsqd
_refine_ls_weighting_details 'calc w=1/[\s^2^(Fo^2^)+(0.0450P)^2^+0.0000P] where P=(Fo^2^+2Fc^2^)/3'
_refine_ls_weighting_scheme calc
_refine_ls_wR_factor_gt 0.0959
_refine_ls_wR_factor_ref 0.1022
_reflns_number_gt 1643
_reflns_number_total 2087
_reflns_threshold_expression >2sigma(I)
_cod_data_source_file b507723k.txt
_cod_data_source_block 41029bm
_cod_depositor_comments
;
The following automatic conversions were performed:
'_symmetry_cell_setting' value 'Monoclinic' changed to 'monoclinic'
according to '/home/saulius/struct/CIF-dictionaries/cif_core.dic'
dictionary named 'cif_core.dic' version 2.4.1 from 2010-06-29.

Automatic conversion script
Id: cif_fix_enum 1527 2010-12-29 10:47:43Z saulius 

The following automatic conversions were performed:

'_refine_ls_hydrogen_treatment' value 'constru' was replaced with the
value 'constr' as specified in the replacement file
'src/cod-tools/trunk/data/replacement-values/replacement_values.lst'.

Automatic conversion script
Id: cif_fix_values 5376 2017-05-30 11:51:03Z andrius 

2018-07-22
Z value and formula fixed to values more according to usual
chemical conventions.                 miguel
;
_cod_original_formula_sum 'C32 H28 Cu4 N12 O4 S8'
_cod_original_formula_weight 1155.30
_cod_original_formula_units_Z 1
_cod_original_sg_symbol_H-M P2(1)/n
_cod_database_code 7006348

loop_
_symmetry_equiv_pos_as_xyz
'x, y, z'
'-x+1/2, y+1/2, -z+1/2'
'-x, -y, -z'
'x-1/2, -y-1/2, z-1/2'

loop_
_atom_site_label
_atom_site_type_symbol
_atom_site_fract_x
_atom_site_fract_y
_atom_site_fract_z
_atom_site_U_iso_or_equiv
_atom_site_adp_type
_atom_site_occupancy
_atom_site_symmetry_multiplicity
_atom_site_calc_flag
_atom_site_refinement_flags
_atom_site_disorder_assembly
_atom_site_disorder_group
Cu1 Cu 0.27766(9) 0.47242(3) 0.33138(4) 0.02888(19) Uani 1 1 d . . .
N1 N 0.5386(6) 0.41268(19) 0.2976(3) 0.0330(8) Uani 1 1 d . . .
N2 N -0.0261(6) 0.46400(18) 0.6307(3) 0.0293(8) Uani 1 1 d . . .
N3 N 0.1262(7) 0.5841(2) 0.1426(3) 0.0316(8) Uani 1 1 d . . .
C1 C 0.2003(8) 0.6567(2) 0.1597(4) 0.0351(10) Uani 1 1 d . . .
H1 H 0.3586 0.6678 0.2037 0.042 Uiso 1 1 calc R . .
C2 C 0.0435(8) 0.7134(3) 0.1125(4) 0.0389(11) Uani 1 1 d . . .
H2 H 0.0968 0.7632 0.1241 0.047 Uiso 1 1 calc R . .
C3 C -0.1955(8) 0.6986(2) 0.0471(4) 0.0323(10) Uani 1 1 d . . .
C4 C -0.3640(9) 0.7596(3) -0.0129(4) 0.0515(13) Uani 1 1 d . . .
H4A H -0.5047 0.7376 -0.0679 0.077 Uiso 1 1 calc R . .
H4B H -0.2812 0.7919 -0.0593 0.077 Uiso 1 1 calc R . .
H4C H -0.4150 0.7886 0.0497 0.077 Uiso 1 1 calc R . .
C5 C -0.2661(8) 0.6240(2) 0.0368(4) 0.0343(10) Uani 1 1 d . . .
H5 H -0.4259 0.6117 -0.0035 0.041 Uiso 1 1 calc R . .
C6 C -0.1051(8) 0.5674(2) 0.0849(4) 0.0335(10) Uani 1 1 d . . .
H6 H -0.1565 0.5173 0.0776 0.040 Uiso 1 1 calc R . .
C7 C 0.1273(7) 0.4406(2) 0.5886(3) 0.0250(9) Uani 1 1 d . . .
C8 C 0.7000(7) 0.3913(2) 0.2585(3) 0.0261(9) Uani 1 1 d . . .
O1 O 0.2897(5) 0.52918(16) 0.1802(2) 0.0354(7) Uani 1 1 d . . .
S1 S 0.34673(19) 0.40772(6) 0.52782(9) 0.0289(3) Uani 1 1 d . . .
S2 S 0.9271(2) 0.36167(7) 0.20373(10) 0.0401(3) Uani 1 1 d . . .

loop_
_atom_site_aniso_label
_atom_site_aniso_U_11
_atom_site_aniso_U_22
_atom_site_aniso_U_33
_atom_site_aniso_U_23
_atom_site_aniso_U_13
_atom_site_aniso_U_12
Cu1 0.0261(3) 0.0331(3) 0.0309(3) 0.0030(2) 0.0137(2) 0.0080(2)
N1 0.032(2) 0.032(2) 0.0380(19) 0.0021(17) 0.0148(17) 0.0054(17)
N2 0.027(2) 0.033(2) 0.0307(18) 0.0066(16) 0.0138(16) 0.0050(16)
N3 0.038(2) 0.037(2) 0.0232(16) 0.0059(16) 0.0138(15) 0.0059(18)
C1 0.032(3) 0.038(3) 0.035(2) 0.000(2) 0.0088(19) -0.001(2)
C2 0.045(3) 0.027(2) 0.047(3) -0.002(2) 0.015(2) -0.006(2)
C3 0.032(3) 0.037(3) 0.028(2) -0.0005(19) 0.0073(18) 0.006(2)
C4 0.055(3) 0.041(3) 0.057(3) 0.005(2) 0.010(3) 0.009(2)
C5 0.031(3) 0.044(3) 0.028(2) -0.003(2) 0.0081(18) 0.000(2)
C6 0.037(3) 0.029(2) 0.035(2) -0.0004(19) 0.010(2) 0.000(2)
C7 0.026(2) 0.025(2) 0.0236(19) 0.0025(17) 0.0044(17) -0.0021(18)
C8 0.024(2) 0.029(2) 0.0237(19) -0.0016(17) 0.0040(17) -0.0022(18)
O1 0.0381(18) 0.0394(18) 0.0336(15) 0.0111(14) 0.0183(13) 0.0157(14)
S1 0.0255(6) 0.0308(6) 0.0326(5) 0.0005(5) 0.0115(4) 0.0068(4)
S2 0.0280(7) 0.0514(7) 0.0454(6) -0.0135(6) 0.0175(5) 0.0031(5)

loop_
_atom_type_symbol
_atom_type_description
_atom_type_scat_dispersion_real
_atom_type_scat_dispersion_imag
_atom_type_scat_source
C C 0.0033 0.0016 'International Tables Vol C Tables 4.2.6.8 and 6.1.1.4'
H H 0.0000 0.0000 'International Tables Vol C Tables 4.2.6.8 and 6.1.1.4'
N N 0.0061 0.0033 'International Tables Vol C Tables 4.2.6.8 and 6.1.1.4'
O O 0.0106 0.0060 'International Tables Vol C Tables 4.2.6.8 and 6.1.1.4'
S S 0.1246 0.1234 'International Tables Vol C Tables 4.2.6.8 and 6.1.1.4'
Cu Cu 0.3201 1.2651 'International Tables Vol C Tables 4.2.6.8 and 6.1.1.4'

loop_
_geom_angle_atom_site_label_1
_geom_angle_atom_site_label_2
_geom_angle_atom_site_label_3
_geom_angle
_geom_angle_site_symmetry_1
_geom_angle_site_symmetry_3
_geom_angle_publ_flag
N1 Cu1 N2 177.31(14) . 3_566 ?
N1 Cu1 O1 86.22(13) . . ?
N2 Cu1 O1 93.54(13) 3_566 . ?
N1 Cu1 S1 86.91(11) . . ?
N2 Cu1 S1 92.91(10) 3_566 . ?
O1 Cu1 S1 168.89(9) . . ?
C8 N1 Cu1 163.3(3) . . ?
C7 N2 Cu1 163.0(3) . 3_566 ?
O1 N3 C6 120.6(4) . . ?
O1 N3 C1 118.8(4) . . ?
C6 N3 C1 120.6(4) . . ?
N3 C1 C2 119.9(4) . . ?
N3 C1 H1 120.0 . . ?
C2 C1 H1 120.0 . . ?
C1 C2 C3 121.5(4) . . ?
C1 C2 H2 119.3 . . ?
C3 C2 H2 119.3 . . ?
C5 C3 C2 116.5(4) . . ?
C5 C3 C4 121.2(4) . . ?
C2 C3 C4 122.2(4) . . ?
C3 C4 H4A 109.5 . . ?
C3 C4 H4B 109.5 . . ?
H4A C4 H4B 109.5 . . ?
C3 C4 H4C 109.5 . . ?
H4A C4 H4C 109.5 . . ?
H4B C4 H4C 109.5 . . ?
C6 C5 C3 121.1(4) . . ?
C6 C5 H5 119.4 . . ?
C3 C5 H5 119.4 . . ?
N3 C6 C5 120.2(4) . . ?
N3 C6 H6 119.9 . . ?
C5 C6 H6 119.9 . . ?
N2 C7 S1 179.6(4) . . ?
N1 C8 S2 179.7(4) . . ?
N3 O1 Cu1 118.6(2) . . ?
C7 S1 Cu1 102.98(13) . . ?

loop_
_geom_bond_atom_site_label_1
_geom_bond_atom_site_label_2
_geom_bond_distance
_geom_bond_site_symmetry_2
_geom_bond_publ_flag
Cu1 N1 1.915(4) . ?
Cu1 N2 1.930(3) 3_566 ?
Cu1 O1 1.967(3) . ?
Cu1 S1 2.4077(16) . ?
N1 C8 1.157(5) . ?
N2 C7 1.150(5) . ?
N2 Cu1 1.930(3) 3_566 ?
N3 O1 1.335(4) . ?
N3 C6 1.340(5) . ?
N3 C1 1.349(5) . ?
C1 C2 1.356(6) . ?
C1 H1 0.9300 . ?
C2 C3 1.393(6) . ?
C2 H2 0.9300 . ?
C3 C5 1.376(6) . ?
C3 C4 1.485(6) . ?
C4 H4A 0.9600 . ?
C4 H4B 0.9600 . ?
C4 H4C 0.9600 . ?
C5 C6 1.371(6) . ?
C5 H5 0.9300 . ?
C6 H6 0.9300 . ?
C7 S1 1.645(4) . ?
C8 S2 1.625(4) . ?

loop_
_geom_torsion_atom_site_label_1
_geom_torsion_atom_site_label_2
_geom_torsion_atom_site_label_3
_geom_torsion_atom_site_label_4
_geom_torsion
_geom_torsion_site_symmetry_1
_geom_torsion_site_symmetry_2
_geom_torsion_site_symmetry_3
_geom_torsion_site_symmetry_4
_geom_torsion_publ_flag
N2 Cu1 N1 C8 -69(3) 3_566 . . . ?
O1 Cu1 N1 C8 16.1(11) . . . . ?
S1 Cu1 N1 C8 -155.2(11) . . . . ?
O1 N3 C1 C2 174.2(4) . . . . ?
C6 N3 C1 C2 -3.5(6) . . . . ?
N3 C1 C2 C3 0.6(7) . . . . ?
C1 C2 C3 C5 2.2(6) . . . . ?
C1 C2 C3 C4 -175.5(4) . . . . ?
C2 C3 C5 C6 -2.3(6) . . . . ?
C4 C3 C5 C6 175.5(4) . . . . ?
O1 N3 C6 C5 -174.2(3) . . . . ?
C1 N3 C6 C5 3.4(6) . . . . ?
C3 C5 C6 N3 -0.4(6) . . . . ?
Cu1 N2 C7 S1 -1(82) 3_566 . . . ?
Cu1 N1 C8 S2 43(100) . . . . ?
C6 N3 O1 Cu1 -76.7(4) . . . . ?
C1 N3 O1 Cu1 105.6(4) . . . . ?
N1 Cu1 O1 N3 176.8(3) . . . . ?
N2 Cu1 O1 N3 -5.9(3) 3_566 . . . ?
S1 Cu1 O1 N3 -131.3(4) . . . . ?
N2 C7 S1 Cu1 -23(81) . . . . ?
N1 Cu1 S1 C7 -175.72(17) . . . . ?
N2 Cu1 S1 C7 6.98(17) 3_566 . . . ?
O1 Cu1 S1 C7 132.4(5) . . . . ?
